data_7719820
loop_
_publ_author_name
'Bakija, Marija'
'Peri&#x107;, Berislav'
'Rinkovec, Tamara'
'Sanders, Ernest'
'Kokan, Zoran'
'&#x160;tefani&#x107;, Zoran'
'Vianello, Robert'
'Kirin, Sre&#x107;ko I'

_publ_section_title
;
 Induction of helical chirality in tetrahedral transition metal complexes
 with non-bridging monodentate oxazolines.
;
_journal_issue 46
_journal_name_full 'Dalton transactions (Cambridge, England : 2003)'
_journal_page_first 17083
_journal_page_last 17101
_journal_paper_doi 10.1039/d5dt02399h
_journal_volume 54
_journal_year 2025
_chemical_absolute_configuration syn
_chemical_formula_moiety '3(C34 H36 Br2 N4 O2 Zn), C H2 Cl2'
_chemical_formula_sum 'C103 H110 Br6 Cl2 N12 O6 Zn3'
_chemical_formula_weight 2358.49
_space_group_crystal_system triclinic
_space_group_IT_number 1
_space_group_name_Hall 'P 1'
_space_group_name_H-M_alt 'P 1'
_atom_sites_solution_hydrogens geom
_atom_sites_solution_primary direct
_atom_sites_solution_secondary difmap
_audit_creation_method SHELXL-2019/3
_audit_update_record
;
2025-09-18 deposited with the CCDC.	2025-11-05 downloaded from the CCDC.
;
_cell_angle_alpha 61.320(2)
_cell_angle_beta 76.181(2)
_cell_angle_gamma 83.6630(10)
_cell_formula_units_Z 1
_cell_length_a 10.1623(2)
_cell_length_b 17.4237(2)
_cell_length_c 17.5862(4)
_cell_measurement_reflns_used 29974
_cell_measurement_temperature 293(2)
_cell_measurement_theta_max 78.6810
_cell_measurement_theta_min 4.4510
_cell_volume 2652.76(10)
_computing_cell_refinement 'CrysAlisPro 1.171.39.46 (Rigaku OD, 2018)'
_computing_data_collection 'CrysAlisPro 1.171.39.46 (Rigaku OD, 2018)'
_computing_data_reduction 'CrysAlisPro 1.171.39.46 (Rigaku OD, 2018)'
_computing_structure_refinement 'SHELXL-2019/2 (Sheldrick, 2019)'
_computing_structure_solution 'SHELXT 2018/2 (Sheldrick, 2018)'
_diffrn_ambient_temperature 293(2)
_diffrn_detector_area_resol_mean 10.0000
_diffrn_measured_fraction_theta_full 0.999
_diffrn_measured_fraction_theta_max 0.980
_diffrn_measurement_device_type 'XtaLAB Synergy, Dualflex, HyPix'
_diffrn_measurement_method '\w scans'
_diffrn_radiation_type CuK\a
_diffrn_radiation_wavelength 1.54184
_diffrn_reflns_av_R_equivalents 0.0385
_diffrn_reflns_av_unetI/netI 0.0444
_diffrn_reflns_Laue_measured_fraction_full 0.999
_diffrn_reflns_Laue_measured_fraction_max 0.980
_diffrn_reflns_limit_h_max 12
_diffrn_reflns_limit_h_min -12
_diffrn_reflns_limit_k_max 22
_diffrn_reflns_limit_k_min -17
_diffrn_reflns_limit_l_max 22
_diffrn_reflns_limit_l_min -22
_diffrn_reflns_number 43466
_diffrn_reflns_point_group_measured_fraction_full 0.730
_diffrn_reflns_point_group_measured_fraction_max 0.695
_diffrn_reflns_theta_full 67.684
_diffrn_reflns_theta_max 79.815
_diffrn_reflns_theta_min 4.481
_diffrn_source 'micro-focus sealed X-ray tube'
_exptl_absorpt_coefficient_mu 4.349
_exptl_absorpt_correction_T_max 1.00000
_exptl_absorpt_correction_T_min 0.78652
_exptl_absorpt_correction_type multi-scan
_exptl_absorpt_process_details
;
CrysAlisPro 1.171.42.101a (Rigaku Oxford Diffraction, 2023)
Empirical absorption correction using spherical harmonics,
implemented in SCALE3 ABSPACK scaling algorithm.
;
_exptl_crystal_colour colorless
_exptl_crystal_density_diffrn 1.476
_exptl_crystal_description rod
_exptl_crystal_F_000 1194
_exptl_crystal_size_max 0.2
_exptl_crystal_size_mid 0.05
_exptl_crystal_size_min 0.03
_refine_diff_density_max 2.508
_refine_diff_density_min -1.358
_refine_diff_density_rms 0.096
_refine_ls_abs_structure_details
;
 Flack x determined using 4328 quotients [(I+)-(I-)]/[(I+)+(I-)]
 (Parsons, Flack and Wagner, Acta Cryst. B69 (2013) 249-259).
;
_refine_ls_abs_structure_Flack -0.027(18)
_refine_ls_extinction_method none
_refine_ls_goodness_of_fit_ref 1.067
_refine_ls_hydrogen_treatment constr
_refine_ls_matrix_type full
_refine_ls_number_parameters 1189
_refine_ls_number_reflns 16035
_refine_ls_number_restraints 395
_refine_ls_restrained_S_all 1.065
_refine_ls_R_factor_all 0.0513
_refine_ls_R_factor_gt 0.0500
_refine_ls_shift/su_max 0.002
_refine_ls_shift/su_mean 0.000
_refine_ls_structure_factor_coef Fsqd
_refine_ls_weighting_details 'w=1/[\s^2^(Fo^2^)+(0.0651P)^2^+5.6220P] where P=(Fo^2^+2Fc^2^)/3'
_refine_ls_weighting_scheme calc
_refine_ls_wR_factor_gt 0.1295
_refine_ls_wR_factor_ref 0.1306
_reflns_Friedel_coverage 0.418
_reflns_Friedel_fraction_full 0.461
_reflns_Friedel_fraction_max 0.409
_reflns_number_gt 15545
_reflns_number_total 16035
_reflns_threshold_expression 'I > 2\s(I)'
_cod_data_source_file d5dt02399h4.cif
_cod_data_source_block Zn_1N2_Br2_sq
_cod_depositor_comments 'Adding full bibliography for 7719815--7719833.cif.'
_cod_database_code 7719820
_shelx_shelxl_version_number 2019/3
_shelx_space_group_comment
;
The symmetry employed for this shelxl refinement is uniquely defined
by the following loop, which should always be used as a source of
symmetry information in preference to the above space-group names.
They are only intended as comments.
;

loop_
_space_group_symop_operation_xyz
'x, y, z'

loop_
_atom_site_label
_atom_site_type_symbol
_atom_site_fract_x
_atom_site_fract_y
_atom_site_fract_z
_atom_site_U_iso_or_equiv
_atom_site_adp_type
_atom_site_occupancy
_atom_site_site_symmetry_order
_atom_site_calc_flag
_atom_site_refinement_flags_posn
_atom_site_refinement_flags_adp
_atom_site_refinement_flags_occupancy
_atom_site_disorder_assembly
_atom_site_disorder_group
Zn_1 Zn 0.15454(8) 0.11203(6) 0.48689(6) 0.02685(19) Uani 1 1 d . . . . .
Br1_1 Br 0.30738(8) 0.05584(6) 0.40069(6) 0.03933(18) Uani 1 1 d . . . . .
Br2_1 Br 0.01681(7) 0.00138(5) 0.61739(5) 0.03574(17) Uani 1 1 d . . . . .
O1O1_1 O 0.3025(5) 0.2767(3) 0.5614(3) 0.0295(10) Uani 1 1 d . . . . .
C2O1_1 C 0.2856(6) 0.2531(5) 0.5019(5) 0.0276(13) Uani 1 1 d . . . . .
N3O1_1 N 0.2522(5) 0.1727(4) 0.5334(4) 0.0260(11) Uani 1 1 d . . . . .
C4O1_1 C 0.2583(7) 0.1257(5) 0.6287(5) 0.0280(14) Uani 1 1 d . . . . .
H4O1_1 H 0.175027 0.091534 0.663571 0.034 Uiso 1 1 calc R U . . .
C5O1_1 C 0.2610(7) 0.2018(5) 0.6486(5) 0.0316(15) Uani 1 1 d . . . . .
H5OA_1 H 0.172030 0.211014 0.678449 0.038 Uiso 1 1 calc R U . . .
H5OB_1 H 0.325338 0.191053 0.685357 0.038 Uiso 1 1 calc R U . . .
C1B1_1 C 0.3801(6) 0.0651(5) 0.6433(5) 0.0265(13) Uani 1 1 d . . . . .
C2B1_1 C 0.3672(8) -0.0225(5) 0.7044(5) 0.0359(16) Uani 1 1 d . . . . .
H2B1_1 H 0.281645 -0.045717 0.736884 0.043 Uiso 1 1 calc R U . . .
C3B1_1 C 0.4793(9) -0.0763(5) 0.7183(5) 0.0384(17) Uani 1 1 d . . . . .
H3B1_1 H 0.468632 -0.135469 0.758879 0.046 Uiso 1 1 calc R U . . .
C4B1_1 C 0.6077(8) -0.0420(6) 0.6715(5) 0.0377(17) Uani 1 1 d . . . . .
H4B1_1 H 0.683392 -0.077706 0.681939 0.045 Uiso 1 1 calc R U . . .
C5B1_1 C 0.6231(7) 0.0454(6) 0.6095(5) 0.0375(17) Uani 1 1 d . . . . .
H5B1_1 H 0.709079 0.068361 0.577971 0.045 Uiso 1 1 calc R U . . .
C6B1_1 C 0.5119(7) 0.0980(5) 0.5946(5) 0.0316(15) Uani 1 1 d . . . . .
H6B1_1 H 0.522950 0.156417 0.551670 0.038 Uiso 1 1 calc R U . . .
C11_1 C 0.3120(7) 0.3215(5) 0.4100(5) 0.0281(14) Uani 1 1 d . . . . .
C21_1 C 0.3473(7) 0.3044(6) 0.3380(5) 0.0372(17) Uani 1 1 d . . . . .
H21_1 H 0.350077 0.246826 0.347943 0.045 Uiso 1 1 calc R U . . .
C31_1 C 0.3778(8) 0.3707(7) 0.2533(5) 0.044(2) Uani 1 1 d . . . . .
H31_1 H 0.400567 0.356988 0.206753 0.053 Uiso 1 1 calc R U . . .
C41_1 C 0.3761(9) 0.4592(7) 0.2335(6) 0.048(2) Uani 1 1 d . . . . .
N1_1 N 0.4103(12) 0.5250(7) 0.1491(6) 0.073(3) Uani 1 1 d . . . . .
C71_1 C 0.4487(19) 0.5091(10) 0.0727(8) 0.095(6) Uani 1 1 d . . . . .
H71A_1 H 0.418448 0.556745 0.023057 0.142 Uiso 1 1 calc R U . . .
H71B_1 H 0.407507 0.455655 0.086531 0.142 Uiso 1 1 calc R U . . .
H71C_1 H 0.545473 0.504418 0.058058 0.142 Uiso 1 1 calc R U . . .
C81_1 C 0.4234(12) 0.6146(8) 0.1311(8) 0.075(4) Uani 1 1 d . . . . .
H81A_1 H 0.456697 0.650728 0.068727 0.113 Uiso 1 1 calc R U . . .
H81B_1 H 0.485676 0.616805 0.163366 0.113 Uiso 1 1 calc R U . . .
H81C_1 H 0.336471 0.635463 0.149395 0.113 Uiso 1 1 calc R U . . .
C51_1 C 0.3348(8) 0.4772(6) 0.3067(7) 0.047(2) Uani 1 1 d . . . . .
H51_1 H 0.326636 0.534746 0.296808 0.057 Uiso 1 1 calc R U . . .
C61_1 C 0.3072(8) 0.4098(6) 0.3915(6) 0.0371(17) Uani 1 1 d . . . . .
H61_1 H 0.284437 0.422794 0.438569 0.045 Uiso 1 1 calc R U . . .
O1O2_1 O -0.0128(5) 0.3484(3) 0.3263(3) 0.0272(10) Uani 1 1 d . . . . .
C2O2_1 C 0.0051(6) 0.2835(5) 0.4042(5) 0.0256(13) Uani 1 1 d . . . . .
N3O2_1 N 0.0464(6) 0.2097(4) 0.4049(4) 0.0271(12) Uani 1 1 d . . . . .
C4O2_1 C 0.0482(7) 0.2200(5) 0.3159(5) 0.0304(14) Uani 1 1 d . . . . .
H4O2_1 H 0.135370 0.200088 0.293203 0.036 Uiso 1 1 calc R U . . .
C5O2_1 C 0.0368(8) 0.3183(5) 0.2612(5) 0.0314(15) Uani 1 1 d . . . . .
H5OC_1 H 0.124420 0.344161 0.225302 0.038 Uiso 1 1 calc R U . . .
H5OD_1 H -0.026056 0.332684 0.222565 0.038 Uiso 1 1 calc R U . . .
C1B2_1 C -0.0655(7) 0.1695(5) 0.3185(5) 0.0296(14) Uani 1 1 d . . . . .
C2B2_1 C -0.0494(9) 0.1362(6) 0.2589(5) 0.0383(17) Uani 1 1 d . . . . .
H2B2_1 H 0.035365 0.139212 0.222774 0.046 Uiso 1 1 calc R U . . .
C3B2_1 C -0.1563(10) 0.0987(6) 0.2521(6) 0.0432(19) Uani 1 1 d . . . . .
H3B2_1 H -0.142466 0.075893 0.212649 0.052 Uiso 1 1 calc R U . . .
C4B2_1 C -0.2825(9) 0.0952(6) 0.3036(6) 0.0416(19) Uani 1 1 d . . . . .
H4B2_1 H -0.355045 0.072238 0.297148 0.050 Uiso 1 1 calc R U . . .
C5B2_1 C -0.3031(8) 0.1261(5) 0.3659(6) 0.0381(16) Uani 1 1 d . . . . .
H5B2_1 H -0.387819 0.121439 0.402649 0.046 Uiso 1 1 calc R U . . .
C6B2_1 C -0.1946(7) 0.1637(5) 0.3718(5) 0.0331(15) Uani 1 1 d . . . . .
H6B2_1 H -0.208104 0.185543 0.412043 0.040 Uiso 1 1 calc R U . . .
C12_1 C -0.0277(6) 0.3015(5) 0.4791(5) 0.0278(14) Uani 1 1 d . . . . .
C22_1 C -0.0597(7) 0.2365(5) 0.5663(5) 0.0313(15) Uani 1 1 d . . . . .
H22_1 H -0.061481 0.178287 0.578911 0.038 Uiso 1 1 calc R U . . .
C32_1 C -0.0893(7) 0.2581(6) 0.6357(5) 0.0348(16) Uani 1 1 d . . . . .
H32_1 H -0.110677 0.213702 0.693934 0.042 Uiso 1 1 calc R U . . .
C42_1 C -0.0874(7) 0.3451(6) 0.6194(5) 0.0358(17) Uani 1 1 d . . . . .
N2_1 N -0.1137(7) 0.3665(6) 0.6872(5) 0.0491(19) Uani 1 1 d . . . . .
C72_1 C -0.1447(9) 0.2989(8) 0.7793(6) 0.054(3) Uani 1 1 d . . . . .
H72C_1 H -0.233297 0.275365 0.792924 0.080 Uiso 1 1 calc R U . . .
H72A_1 H -0.142316 0.323749 0.817301 0.080 Uiso 1 1 calc R U . . .
H72B_1 H -0.078796 0.253100 0.788432 0.080 Uiso 1 1 calc R U . . .
C82_1 C -0.1274(9) 0.4568(8) 0.6691(8) 0.054(2) Uani 1 1 d . . . . .
H82C_1 H -0.042893 0.486900 0.635505 0.081 Uiso 1 1 calc R U . . .
H82A_1 H -0.151750 0.459302 0.724104 0.081 Uiso 1 1 calc R U . . .
H82B_1 H -0.196691 0.484141 0.635800 0.081 Uiso 1 1 calc R U . . .
C52_1 C -0.0550(7) 0.4106(6) 0.5291(6) 0.0356(16) Uani 1 1 d . . . . .
H52_1 H -0.052415 0.469059 0.515732 0.043 Uiso 1 1 calc R U . . .
C62_1 C -0.0278(7) 0.3892(5) 0.4625(5) 0.0302(14) Uani 1 1 d . . . . .
H62_1 H -0.008607 0.433537 0.404125 0.036 Uiso 1 1 calc R U . . .
Zn_2 Zn 0.24988(9) 0.42933(7) 0.92725(7) 0.0321(2) Uani 1 1 d . . . . .
Br1_2 Br 0.12428(7) 0.55320(6) 0.92661(7) 0.0430(2) Uani 1 1 d . . . . .
Br2_2 Br 0.28963(9) 0.32819(6) 1.07168(6) 0.0448(2) Uani 1 1 d . . . . .
O1O1_2 O 0.1467(9) 0.2853(7) 0.8169(10) 0.100(3) Uani 1 1 d . . . . .
C2O1_2 C 0.1643(10) 0.3605(8) 0.8168(11) 0.069(2) Uani 1 1 d . . . . .
N3O1_2 N 0.1567(7) 0.3570(6) 0.8918(8) 0.0587(18) Uani 1 1 d . . . . .
C4O1_2 C 0.1065(11) 0.2656(7) 0.9622(12) 0.083(3) Uani 1 1 d . . . . .
H4O1_2 H 0.163382 0.242195 1.006314 0.100 Uiso 1 1 calc R U . . .
C5O1_2 C 0.1435(13) 0.2186(9) 0.9038(15) 0.104(3) Uani 1 1 d . . . . .
H5OA_2 H 0.231130 0.190448 0.909011 0.125 Uiso 1 1 calc R U . . .
H5OB_2 H 0.075792 0.174806 0.921125 0.125 Uiso 1 1 calc R U . . .
C1B1_2 C -0.0477(6) 0.2695(5) 1.0110(7) 0.087(3) Uani 1 1 d G U . . .
C2B1_2 C -0.0817(7) 0.3228(6) 1.0515(9) 0.113(5) Uani 1 1 d G U . . .
H2B1_2 H -0.014561 0.353954 1.052910 0.135 Uiso 1 1 calc R U . . .
C3B1_2 C -0.2161(9) 0.3294(7) 1.0897(9) 0.117(5) Uani 1 1 d G U . . .
H3B1_2 H -0.238839 0.365066 1.116790 0.140 Uiso 1 1 calc R U . . .
C4B1_2 C -0.3164(6) 0.2828(8) 1.0876(7) 0.124(5) Uani 1 1 d G U . . .
H4B1_2 H -0.406322 0.287248 1.113196 0.148 Uiso 1 1 calc R U . . .
C5B1_2 C -0.2824(8) 0.2295(8) 1.0472(6) 0.123(5) Uani 1 1 d G U . . .
H5B1_2 H -0.349529 0.198316 1.045722 0.148 Uiso 1 1 calc R U . . .
C6B1_2 C -0.1480(9) 0.2229(6) 1.0089(6) 0.113(5) Uani 1 1 d G U . . .
H6B1_2 H -0.125253 0.187204 0.981841 0.136 Uiso 1 1 calc R U . . .
C11_2 C 0.1849(9) 0.4373(9) 0.7315(10) 0.065(2) Uani 1 1 d . . . . .
C21_2 C 0.1637(8) 0.5242(8) 0.7202(8) 0.0532(19) Uani 1 1 d . . . . .
H21_2 H 0.138588 0.531883 0.770488 0.064 Uiso 1 1 calc R U . . .
C31_2 C 0.1781(9) 0.5946(9) 0.6411(8) 0.056(2) Uani 1 1 d . . . . .
H31_2 H 0.163250 0.649593 0.637986 0.068 Uiso 1 1 calc R U . . .
C41_2 C 0.2154(8) 0.5883(11) 0.5614(9) 0.073(2) Uani 1 1 d . . . . .
N1_2 N 0.2267(8) 0.6609(11) 0.4799(8) 0.087(3) Uani 1 1 d . . . . .
C71_2 C 0.2169(10) 0.7495(12) 0.4716(9) 0.082(3) Uani 1 1 d . . . . .
H71A_2 H 0.233333 0.792093 0.410018 0.124 Uiso 1 1 calc R U . . .
H71B_2 H 0.283162 0.756369 0.498814 0.124 Uiso 1 1 calc R U . . .
H71C_2 H 0.127921 0.757882 0.500675 0.124 Uiso 1 1 calc R U . . .
C81_2 C 0.2430(11) 0.6530(16) 0.3990(11) 0.116(7) Uani 1 1 d . . . . .
H81A_2 H 0.213585 0.705904 0.353769 0.174 Uiso 1 1 calc R U . . .
H81B_2 H 0.189469 0.604690 0.411165 0.174 Uiso 1 1 calc R U . . .
H81C_2 H 0.336669 0.643030 0.378998 0.174 Uiso 1 1 calc R U . . .
C51_2 C 0.2381(10) 0.5036(12) 0.5706(12) 0.087(3) Uani 1 1 d . . . . .
H51_2 H 0.262177 0.496426 0.520022 0.104 Uiso 1 1 calc R U . . .
C61_2 C 0.2259(10) 0.4327(12) 0.6507(12) 0.086(3) Uani 1 1 d . . . . .
H61_2 H 0.245324 0.378152 0.653356 0.103 Uiso 1 1 calc R U . . .
O1O2_2 O 0.5412(5) 0.4995(3) 0.6937(4) 0.0348(11) Uani 1 1 d . . . . .
C2O2_2 C 0.4789(7) 0.4427(5) 0.7763(5) 0.0282(11) Uani 1 1 d . . . . .
N3O2_2 N 0.4175(6) 0.4774(4) 0.8269(4) 0.0288(11) Uani 1 1 d . . . . .
C4O2_2 C 0.4532(7) 0.5720(5) 0.7789(5) 0.0324(13) Uani 1 1 d . . . . .
H4O2_2 H 0.371364 0.606982 0.781380 0.039 Uiso 1 1 calc R U . . .
C5O2_2 C 0.5075(8) 0.5864(5) 0.6846(6) 0.0343(14) Uani 1 1 d . . . . .
H5OC_2 H 0.439345 0.613212 0.649211 0.041 Uiso 1 1 calc R U . . .
H5OD_2 H 0.587229 0.623721 0.656765 0.041 Uiso 1 1 calc R U . . .
C1B2_2 C 0.5555(7) 0.5921(5) 0.8166(6) 0.0352(15) Uani 1 1 d . . . . .
C2B2_2 C 0.5452(10) 0.6688(6) 0.8221(6) 0.0430(17) Uani 1 1 d . . . . .
H2B2_2 H 0.471298 0.705081 0.806616 0.052 Uiso 1 1 calc R U . . .
C3B2_2 C 0.6417(11) 0.6934(7) 0.8502(7) 0.055(2) Uani 1 1 d . . . . .
H3B2_2 H 0.631528 0.744836 0.854675 0.065 Uiso 1 1 calc R U . . .
C4B2_2 C 0.7518(11) 0.6416(8) 0.8711(7) 0.055(2) Uani 1 1 d . . . . .
H4B2_2 H 0.819832 0.659503 0.886376 0.066 Uiso 1 1 calc R U . . .
C5B2_2 C 0.7628(10) 0.5623(9) 0.8696(10) 0.069(3) Uani 1 1 d . . . . .
H5B2_2 H 0.836153 0.526052 0.886481 0.083 Uiso 1 1 calc R U . . .
C6B2_2 C 0.6645(10) 0.5367(8) 0.8430(9) 0.061(3) Uani 1 1 d . . . . .
H6B2_2 H 0.671304 0.483123 0.842721 0.074 Uiso 1 1 calc R U . . .
C12_2 C 0.4925(7) 0.3515(5) 0.8008(5) 0.0273(12) Uani 1 1 d . . . . .
C22_2 C 0.4868(7) 0.2879(5) 0.8892(5) 0.0312(13) Uani 1 1 d . . . . .
H22_2 H 0.469736 0.305519 0.932908 0.037 Uiso 1 1 calc R U . . .
C32_2 C 0.5053(7) 0.2008(5) 0.9134(5) 0.0295(13) Uani 1 1 d . . . . .
H32_2 H 0.499600 0.160540 0.972846 0.035 Uiso 1 1 calc R U . . .
C42_2 C 0.5330(7) 0.1717(5) 0.8493(5) 0.0309(13) Uani 1 1 d . . . . .
N2_2 N 0.5552(7) 0.0849(4) 0.8735(5) 0.0368(13) Uani 1 1 d . . . . .
C72_2 C 0.5498(11) 0.0229(6) 0.9654(6) 0.050(2) Uani 1 1 d . . . . .
H72A_2 H 0.566408 -0.034805 0.971388 0.075 Uiso 1 1 calc R U . . .
H72B_2 H 0.461766 0.024640 0.999975 0.075 Uiso 1 1 calc R U . . .
H72C_2 H 0.617477 0.037741 0.986121 0.075 Uiso 1 1 calc R U . . .
C82_2 C 0.5941(10) 0.0564(6) 0.8067(6) 0.0442(19) Uani 1 1 d . . . . .
H82A_2 H 0.616123 -0.004702 0.833993 0.066 Uiso 1 1 calc R U . . .
H82B_2 H 0.671741 0.089294 0.763663 0.066 Uiso 1 1 calc R U . . .
H82C_2 H 0.520376 0.065580 0.777803 0.066 Uiso 1 1 calc R U . . .
C52_2 C 0.5357(7) 0.2351(5) 0.7598(5) 0.0304(13) Uani 1 1 d . . . . .
H52_2 H 0.549532 0.217162 0.716494 0.037 Uiso 1 1 calc R U . . .
C62_2 C 0.5181(7) 0.3226(5) 0.7360(5) 0.0300(13) Uani 1 1 d . . . . .
H62_2 H 0.523073 0.363104 0.676653 0.036 Uiso 1 1 calc R U . . .
Zn_3 Zn 0.77907(10) 0.83555(7) 0.14536(6) 0.0333(2) Uani 1 1 d . . . . .
Br1_3 Br 0.88705(9) 0.97399(6) 0.07978(6) 0.0492(2) Uani 1 1 d . . . . .
Br2_3 Br 0.70266(11) 0.80143(6) 0.04613(6) 0.0500(2) Uani 1 1 d . . . . .
O1O1_3 O 0.9949(5) 0.6181(4) 0.3044(4) 0.0352(11) Uani 1 1 d . . . . .
C2O1_3 C 0.9347(8) 0.6967(5) 0.2809(5) 0.0326(15) Uani 1 1 d . . . . .
N3O1_3 N 0.9065(6) 0.7341(4) 0.2035(4) 0.0321(13) Uani 1 1 d . . . . .
C4O1_3 C 0.9679(8) 0.6829(5) 0.1576(5) 0.0334(15) Uani 1 1 d . . . . .
H4O1_3 H 0.900832 0.673429 0.131071 0.040 Uiso 1 1 calc R U . . .
C5O1_3 C 0.9985(8) 0.5962(5) 0.2336(5) 0.0354(16) Uani 1 1 d . . . . .
H5OA_3 H 0.930408 0.552442 0.251444 0.042 Uiso 1 1 calc R U . . .
H5OB_3 H 1.086911 0.574529 0.217064 0.042 Uiso 1 1 calc R U . . .
C1B1_3 C 1.0912(7) 0.7289(5) 0.0859(5) 0.0334(15) Uani 1 1 d . . . . .
C2B1_3 C 1.1299(9) 0.7152(7) 0.0130(6) 0.046(2) Uani 1 1 d . . . . .
H2B1_3 H 1.080109 0.677455 0.007069 0.055 Uiso 1 1 calc R U . . .
C3B1_3 C 1.2446(10) 0.7581(8) -0.0525(6) 0.051(2) Uani 1 1 d . . . . .
H3B1_3 H 1.268725 0.750052 -0.102601 0.061 Uiso 1 1 calc R U . . .
C4B1_3 C 1.3199(11) 0.8108(7) -0.0433(7) 0.054(2) Uani 1 1 d . . . . .
H4B1_3 H 1.397352 0.837288 -0.086189 0.065 Uiso 1 1 calc R U . . .
C5B1_3 C 1.2846(13) 0.8254(9) 0.0269(9) 0.077(4) Uani 1 1 d . . . . .
H5B1_3 H 1.336697 0.862353 0.032445 0.093 Uiso 1 1 calc R U . . .
C6B1_3 C 1.1694(12) 0.7851(8) 0.0915(8) 0.065(3) Uani 1 1 d . . . . .
H6B1_3 H 1.144498 0.796374 0.139588 0.078 Uiso 1 1 calc R U . . .
C11_3 C 0.9125(6) 0.7298(5) 0.3444(5) 0.0300(14) Uani 1 1 d . . . . .
C21_3 C 0.9164(7) 0.8199(5) 0.3158(5) 0.0332(15) Uani 1 1 d . . . . .
H21_3 H 0.929707 0.858714 0.255452 0.040 Uiso 1 1 calc R U . . .
C31_3 C 0.9010(8) 0.8522(6) 0.3753(6) 0.0366(16) Uani 1 1 d . . . . .
H31_3 H 0.904936 0.912351 0.354140 0.044 Uiso 1 1 calc R U . . .
C41_3 C 0.8795(7) 0.7964(5) 0.4671(5) 0.0335(15) Uani 1 1 d . . . . .
N1_3 N 0.8672(7) 0.8278(5) 0.5249(5) 0.0381(14) Uani 1 1 d . . . . .
C71_3 C 0.8698(12) 0.9211(7) 0.4942(7) 0.056(2) Uani 1 1 d . . . . .
H71C_3 H 0.956074 0.944595 0.456111 0.083 Uiso 1 1 calc R U . . .
H71A_3 H 0.855663 0.931795 0.544278 0.083 Uiso 1 1 calc R U . . .
H71B_3 H 0.799283 0.948671 0.462026 0.083 Uiso 1 1 calc R U . . .
C81_3 C 0.8458(9) 0.7694(7) 0.6207(6) 0.0440(19) Uani 1 1 d . . . . .
H81C_3 H 0.752107 0.752448 0.644051 0.066 Uiso 1 1 calc R U . . .
H81A_3 H 0.870467 0.799285 0.649091 0.066 Uiso 1 1 calc R U . . .
H81B_3 H 0.900904 0.718235 0.631663 0.066 Uiso 1 1 calc R U . . .
C51_3 C 0.8709(7) 0.7047(5) 0.4953(5) 0.0337(15) Uani 1 1 d . . . . .
H51_3 H 0.853067 0.665561 0.555644 0.040 Uiso 1 1 calc R U . . .
C61_3 C 0.8885(7) 0.6731(5) 0.4352(5) 0.0314(15) Uani 1 1 d . . . . .
H61_3 H 0.884402 0.613163 0.455606 0.038 Uiso 1 1 calc R U . . .
O1O2_3 O 0.5317(5) 0.7894(4) 0.3900(3) 0.0316(10) Uani 1 1 d . . . . .
C2O2_3 C 0.5887(6) 0.7680(5) 0.3253(5) 0.0264(13) Uani 1 1 d . . . . .
N3O2_3 N 0.6304(6) 0.8325(4) 0.2479(4) 0.0281(12) Uani 1 1 d . . . . .
C4O2_3 C 0.5826(7) 0.9147(5) 0.2516(5) 0.0273(13) Uani 1 1 d . . . . .
H4O2_3 H 0.656709 0.957530 0.223053 0.033 Uiso 1 1 calc R U . . .
C5O2_3 C 0.5479(8) 0.8828(5) 0.3521(5) 0.0335(15) Uani 1 1 d . . . . .
H5OC_3 H 0.620662 0.896389 0.370849 0.040 Uiso 1 1 calc R U . . .
H5OD_3 H 0.464919 0.909274 0.369149 0.040 Uiso 1 1 calc R U . . .
C1B2_3 C 0.4626(7) 0.9534(5) 0.2092(5) 0.0297(14) Uani 1 1 d . . . . .
C2B2_3 C 0.4305(8) 1.0413(5) 0.1845(5) 0.0326(15) Uani 1 1 d . . . . .
H2B2_3 H 0.487646 1.075699 0.190110 0.039 Uiso 1 1 calc R U . . .
C3B2_3 C 0.3149(8) 1.0778(6) 0.1520(6) 0.0401(18) Uani 1 1 d . . . . .
H3B2_3 H 0.295193 1.136349 0.135954 0.048 Uiso 1 1 calc R U . . .
C4B2_3 C 0.2307(9) 1.0291(6) 0.1433(6) 0.0430(19) Uani 1 1 d . . . . .
H4B2_3 H 0.153738 1.054407 0.120929 0.052 Uiso 1 1 calc R U . . .
C5B2_3 C 0.2586(8) 0.9405(6) 0.1678(6) 0.0406(18) Uani 1 1 d . . . . .
H5B2_3 H 0.198969 0.906491 0.163699 0.049 Uiso 1 1 calc R U . . .
C6B2_3 C 0.3773(8) 0.9041(5) 0.1985(5) 0.0358(16) Uani 1 1 d . . . . .
H6B2_3 H 0.399057 0.846343 0.211796 0.043 Uiso 1 1 calc R U . . .
C12_3 C 0.5986(7) 0.6758(5) 0.3512(5) 0.0276(13) Uani 1 1 d . . . . .
C22_3 C 0.6183(7) 0.6457(5) 0.2887(5) 0.0301(14) Uani 1 1 d . . . . .
H22_3 H 0.622934 0.685974 0.229358 0.036 Uiso 1 1 calc R U . . .
C32_3 C 0.6311(7) 0.5578(5) 0.3125(5) 0.0316(15) Uani 1 1 d . . . . .
H32_3 H 0.644779 0.540007 0.269134 0.038 Uiso 1 1 calc R U . . .
C42_3 C 0.6238(7) 0.4952(5) 0.4012(5) 0.0305(14) Uani 1 1 d . . . . .
N2_3 N 0.6381(7) 0.4083(4) 0.4240(5) 0.0373(14) Uani 1 1 d . . . . .
C72_3 C 0.6618(8) 0.3799(6) 0.3564(6) 0.0397(18) Uani 1 1 d . . . . .
H72C_3 H 0.588871 0.399477 0.325407 0.060 Uiso 1 1 calc R U . . .
H72A_3 H 0.666363 0.317214 0.384022 0.060 Uiso 1 1 calc R U . . .
H72B_3 H 0.745671 0.404311 0.315282 0.060 Uiso 1 1 calc R U . . .
C82_3 C 0.6227(8) 0.3431(6) 0.5170(6) 0.0386(17) Uani 1 1 d . . . . .
H82B_3 H 0.530366 0.342112 0.547360 0.058 Uiso 1 1 calc R U . . .
H82C_3 H 0.681275 0.357644 0.543739 0.058 Uiso 1 1 calc R U . . .
H82A_3 H 0.646345 0.286492 0.521160 0.058 Uiso 1 1 calc R U . . .
C52_3 C 0.5992(7) 0.5250(5) 0.4645(5) 0.0310(14) Uani 1 1 d . . . . .
H52_3 H 0.591107 0.484754 0.524167 0.037 Uiso 1 1 calc R U . . .
C62_3 C 0.5870(7) 0.6121(5) 0.4402(5) 0.0287(14) Uani 1 1 d . . . . .
H62_3 H 0.570577 0.629695 0.483804 0.034 Uiso 1 1 calc R U . . .
C_4 C 0.2977(11) 0.8540(7) 0.6074(7) 0.053(2) Uani 1 1 d . . . . .
HA_4 H 0.302272 0.907764 0.610387 0.064 Uiso 1 1 calc R U . . .
HB_4 H 0.249044 0.865769 0.561761 0.064 Uiso 1 1 calc R U . . .
Cl1_4 Cl 0.2108(3) 0.77311(17) 0.71060(17) 0.0569(6) Uani 1 1 d . . . . .
Cl2_4 Cl 0.4654(3) 0.81780(16) 0.57977(16) 0.0544(5) Uani 1 1 d . . . . .

loop_
_atom_site_aniso_label
_atom_site_aniso_U_11
_atom_site_aniso_U_22
_atom_site_aniso_U_33
_atom_site_aniso_U_23
_atom_site_aniso_U_13
_atom_site_aniso_U_12
Zn_1 0.0251(4) 0.0218(4) 0.0354(5) -0.0141(4) -0.0097(3) 0.0044(3)
Br1_1 0.0412(4) 0.0339(4) 0.0474(4) -0.0248(4) -0.0108(3) 0.0141(3)
Br2_1 0.0340(4) 0.0254(4) 0.0433(4) -0.0112(3) -0.0097(3) -0.0028(3)
O1O1_1 0.033(2) 0.024(2) 0.036(3) -0.018(2) -0.005(2) -0.0014(19)
C2O1_1 0.021(3) 0.027(4) 0.038(4) -0.020(3) -0.004(3) 0.003(2)
N3O1_1 0.022(2) 0.020(3) 0.034(3) -0.012(2) -0.007(2) 0.004(2)
C4O1_1 0.027(3) 0.030(4) 0.028(3) -0.015(3) -0.005(3) 0.001(3)
C5O1_1 0.033(3) 0.031(4) 0.032(3) -0.017(3) -0.005(3) 0.006(3)
C1B1_1 0.025(3) 0.025(3) 0.029(3) -0.013(3) -0.007(2) 0.004(3)
C2B1_1 0.039(4) 0.025(4) 0.038(4) -0.013(3) -0.005(3) 0.005(3)
C3B1_1 0.048(4) 0.022(4) 0.034(4) -0.007(3) -0.006(3) 0.005(3)
C4B1_1 0.044(4) 0.034(4) 0.033(4) -0.017(3) -0.008(3) 0.015(3)
C5B1_1 0.027(3) 0.038(4) 0.037(4) -0.013(3) -0.004(3) 0.012(3)
C6B1_1 0.028(3) 0.029(4) 0.032(4) -0.010(3) -0.009(3) 0.005(3)
C11_1 0.024(3) 0.025(4) 0.033(3) -0.012(3) -0.006(3) -0.003(3)
C21_1 0.028(3) 0.045(5) 0.038(4) -0.018(4) -0.004(3) -0.012(3)
C31_1 0.041(4) 0.055(6) 0.035(4) -0.014(4) -0.009(3) -0.024(4)
C41_1 0.042(4) 0.047(5) 0.041(4) -0.003(4) -0.017(4) -0.016(4)
N1_1 0.100(7) 0.057(6) 0.044(4) 0.006(4) -0.028(5) -0.048(5)
C71_1 0.145(14) 0.082(10) 0.041(6) 0.000(6) -0.027(7) -0.064(10)
C81_1 0.063(6) 0.054(7) 0.066(7) 0.016(6) -0.026(5) -0.022(5)
C51_1 0.031(4) 0.030(4) 0.061(5) -0.003(4) -0.017(4) 0.002(3)
C61_1 0.031(3) 0.031(4) 0.044(4) -0.015(3) -0.007(3) 0.005(3)
O1O2_1 0.025(2) 0.024(2) 0.029(2) -0.010(2) -0.0071(18) 0.0054(18)
C2O2_1 0.021(3) 0.023(3) 0.032(3) -0.012(3) -0.007(2) 0.003(2)
N3O2_1 0.028(3) 0.022(3) 0.030(3) -0.010(2) -0.011(2) 0.004(2)
C4O2_1 0.032(3) 0.032(4) 0.028(3) -0.017(3) -0.006(3) 0.006(3)
C5O2_1 0.037(4) 0.030(4) 0.028(3) -0.016(3) -0.004(3) -0.001(3)
C1B2_1 0.033(3) 0.026(4) 0.034(4) -0.016(3) -0.013(3) 0.007(3)
C2B2_1 0.053(4) 0.030(4) 0.036(4) -0.019(3) -0.012(3) 0.007(3)
C3B2_1 0.062(5) 0.036(4) 0.036(4) -0.019(4) -0.013(4) 0.003(4)
C4B2_1 0.055(5) 0.028(4) 0.046(4) -0.013(3) -0.025(4) -0.006(3)
C5B2_1 0.040(4) 0.028(4) 0.048(4) -0.018(4) -0.012(3) 0.001(3)
C6B2_1 0.031(3) 0.027(4) 0.045(4) -0.018(3) -0.011(3) 0.003(3)
C12_1 0.021(3) 0.030(4) 0.033(3) -0.017(3) -0.004(2) 0.003(3)
C22_1 0.023(3) 0.029(4) 0.033(4) -0.009(3) -0.003(3) 0.001(3)
C32_1 0.026(3) 0.040(4) 0.030(4) -0.013(3) -0.004(3) 0.007(3)
C42_1 0.021(3) 0.056(5) 0.038(4) -0.030(4) -0.005(3) 0.004(3)
N2_1 0.037(3) 0.074(6) 0.049(4) -0.042(4) -0.003(3) 0.006(4)
C72_1 0.033(4) 0.092(8) 0.041(5) -0.038(5) -0.002(3) -0.002(4)
C82_1 0.042(4) 0.073(7) 0.074(7) -0.057(6) -0.013(4) 0.013(4)
C52_1 0.027(3) 0.034(4) 0.054(5) -0.028(4) -0.009(3) 0.006(3)
C62_1 0.027(3) 0.027(4) 0.034(4) -0.015(3) -0.004(3) 0.005(3)
Zn_2 0.0245(4) 0.0276(5) 0.0524(6) -0.0271(5) -0.0039(4) 0.0004(4)
Br1_2 0.0323(4) 0.0353(4) 0.0726(6) -0.0386(4) -0.0034(4) 0.0049(3)
Br2_2 0.0550(5) 0.0320(4) 0.0412(4) -0.0204(4) 0.0087(4) -0.0023(4)
O1O1_2 0.073(4) 0.082(5) 0.234(9) -0.127(6) -0.098(6) 0.053(4)
C2O1_2 0.043(4) 0.074(4) 0.154(5) -0.096(4) -0.053(4) 0.033(3)
N3O1_2 0.041(3) 0.042(3) 0.137(5) -0.069(4) -0.042(3) 0.016(3)
C4O1_2 0.054(4) 0.036(4) 0.188(8) -0.060(4) -0.062(4) 0.010(3)
C5O1_2 0.067(6) 0.066(6) 0.249(9) -0.109(6) -0.098(6) 0.044(5)
C1B1_2 0.046(4) 0.031(5) 0.172(10) -0.023(6) -0.060(4) 0.004(3)
C2B1_2 0.061(5) 0.057(7) 0.207(13) -0.052(9) -0.021(7) -0.016(5)
C3B1_2 0.057(5) 0.112(11) 0.159(14) -0.039(10) -0.034(6) -0.006(5)
C4B1_2 0.082(7) 0.141(11) 0.093(10) 0.004(8) -0.032(7) -0.048(7)
C5B1_2 0.098(6) 0.190(12) 0.049(6) -0.006(7) -0.018(5) -0.110(7)
C6B1_2 0.117(7) 0.151(11) 0.046(6) -0.009(7) -0.006(5) -0.107(7)
C11_2 0.034(4) 0.095(4) 0.135(5) -0.103(4) -0.044(4) 0.032(3)
C21_2 0.034(4) 0.084(5) 0.090(5) -0.077(4) -0.027(4) 0.023(3)
C31_2 0.034(4) 0.097(6) 0.083(4) -0.077(4) -0.023(4) 0.022(4)
C41_2 0.020(3) 0.158(7) 0.099(4) -0.109(5) -0.015(4) 0.020(4)
N1_2 0.034(4) 0.186(8) 0.090(4) -0.104(5) -0.014(4) 0.007(5)
C71_2 0.030(4) 0.168(9) 0.071(7) -0.076(7) -0.007(4) 0.005(5)
C81_2 0.030(5) 0.28(2) 0.107(8) -0.145(13) 0.000(5) -0.010(8)
C51_2 0.030(4) 0.172(8) 0.143(7) -0.138(6) -0.040(5) 0.036(5)
C61_2 0.038(4) 0.154(9) 0.154(6) -0.138(6) -0.046(5) 0.040(5)
O1O2_2 0.039(3) 0.022(2) 0.041(2) -0.0160(19) -0.0035(19) 0.0047(18)
C2O2_2 0.027(3) 0.025(2) 0.037(2) -0.018(2) -0.010(2) 0.006(2)
N3O2_2 0.027(2) 0.021(2) 0.042(3) -0.019(2) -0.006(2) 0.0034(19)
C4O2_2 0.026(3) 0.022(3) 0.050(3) -0.020(2) -0.005(2) 0.002(2)
C5O2_2 0.035(3) 0.022(3) 0.047(3) -0.017(3) -0.010(3) 0.005(2)
C1B2_2 0.026(3) 0.033(3) 0.051(4) -0.027(3) -0.001(3) -0.001(2)
C2B2_2 0.061(4) 0.023(3) 0.047(4) -0.017(3) -0.016(4) 0.005(3)
C3B2_2 0.073(4) 0.046(5) 0.053(5) -0.027(4) -0.016(4) -0.007(3)
C4B2_2 0.059(4) 0.058(5) 0.053(5) -0.028(4) -0.010(4) -0.012(3)
C5B2_2 0.041(4) 0.083(6) 0.115(10) -0.068(7) -0.029(5) 0.008(4)
C6B2_2 0.043(4) 0.064(5) 0.113(8) -0.066(6) -0.036(5) 0.021(4)
C12_2 0.027(3) 0.025(2) 0.035(2) -0.019(2) -0.007(2) 0.005(2)
C22_2 0.031(3) 0.027(3) 0.035(3) -0.016(2) -0.005(2) 0.005(2)
C32_2 0.028(3) 0.026(3) 0.036(3) -0.017(2) -0.006(3) 0.005(2)
C42_2 0.035(3) 0.025(3) 0.038(3) -0.018(2) -0.012(2) 0.009(2)
N2_2 0.050(4) 0.025(3) 0.044(3) -0.020(2) -0.021(3) 0.013(2)
C72_2 0.074(6) 0.030(4) 0.045(3) -0.016(3) -0.021(3) 0.013(4)
C82_2 0.064(5) 0.031(4) 0.050(4) -0.027(4) -0.026(4) 0.019(4)
C52_2 0.035(3) 0.025(3) 0.038(3) -0.019(2) -0.014(2) 0.009(2)
C62_2 0.036(3) 0.023(3) 0.035(3) -0.017(2) -0.009(3) 0.007(2)
Zn_3 0.0385(5) 0.0276(5) 0.0280(5) -0.0126(4) -0.0024(4) 0.0101(4)
Br1_3 0.0470(5) 0.0398(5) 0.0389(4) -0.0072(4) 0.0050(4) -0.0024(4)
Br2_3 0.0756(6) 0.0410(5) 0.0377(4) -0.0224(4) -0.0229(4) 0.0271(4)
O1O1_3 0.039(3) 0.030(3) 0.043(3) -0.021(2) -0.014(2) 0.011(2)
C2O1_3 0.037(4) 0.025(4) 0.031(3) -0.011(3) -0.009(3) 0.009(3)
N3O1_3 0.035(3) 0.024(3) 0.037(3) -0.018(3) -0.004(2) 0.009(2)
C4O1_3 0.038(4) 0.028(4) 0.033(4) -0.016(3) -0.004(3) 0.003(3)
C5O1_3 0.038(4) 0.032(4) 0.039(4) -0.023(3) -0.007(3) 0.010(3)
C1B1_3 0.030(3) 0.032(4) 0.038(4) -0.020(3) -0.003(3) 0.008(3)
C2B1_3 0.045(4) 0.060(6) 0.040(4) -0.033(4) -0.002(3) -0.002(4)
C3B1_3 0.053(5) 0.067(7) 0.031(4) -0.027(4) 0.001(4) 0.006(5)
C4B1_3 0.054(5) 0.044(5) 0.053(5) -0.023(5) 0.009(4) -0.003(4)
C5B1_3 0.079(7) 0.087(9) 0.081(8) -0.070(8) 0.044(6) -0.043(7)
C6B1_3 0.070(6) 0.068(7) 0.069(7) -0.055(6) 0.026(5) -0.029(6)
C11_3 0.022(3) 0.029(4) 0.040(4) -0.020(3) 0.000(3) 0.002(3)
C21_3 0.032(3) 0.028(4) 0.037(4) -0.015(3) -0.005(3) 0.005(3)
C31_3 0.037(4) 0.033(4) 0.044(4) -0.021(4) -0.012(3) 0.008(3)
C41_3 0.029(3) 0.032(4) 0.041(4) -0.018(3) -0.010(3) 0.006(3)
N1_3 0.044(3) 0.035(4) 0.040(3) -0.022(3) -0.008(3) 0.005(3)
C71_3 0.079(7) 0.041(5) 0.058(6) -0.032(5) -0.023(5) 0.014(5)
C81_3 0.049(5) 0.049(5) 0.039(4) -0.025(4) -0.008(4) 0.004(4)
C51_3 0.031(3) 0.032(4) 0.035(4) -0.015(3) -0.005(3) 0.003(3)
C61_3 0.027(3) 0.027(4) 0.041(4) -0.017(3) -0.009(3) 0.004(3)
O1O2_3 0.035(2) 0.027(3) 0.034(3) -0.018(2) -0.004(2) 0.004(2)
C2O2_3 0.025(3) 0.020(3) 0.029(3) -0.010(3) -0.003(2) 0.004(2)
N3O2_3 0.033(3) 0.024(3) 0.027(3) -0.015(2) -0.002(2) 0.005(2)
C4O2_3 0.032(3) 0.017(3) 0.035(3) -0.016(3) -0.003(3) 0.004(3)
C5O2_3 0.044(4) 0.019(3) 0.035(4) -0.012(3) -0.010(3) 0.008(3)
C1B2_3 0.031(3) 0.027(4) 0.030(3) -0.016(3) 0.000(3) 0.004(3)
C2B2_3 0.041(4) 0.020(3) 0.032(3) -0.012(3) 0.001(3) 0.003(3)
C3B2_3 0.044(4) 0.026(4) 0.040(4) -0.011(3) -0.004(3) 0.007(3)
C4B2_3 0.040(4) 0.042(5) 0.050(5) -0.025(4) -0.013(4) 0.013(4)
C5B2_3 0.036(4) 0.037(5) 0.052(5) -0.024(4) -0.010(3) 0.005(3)
C6B2_3 0.040(4) 0.024(4) 0.042(4) -0.018(3) -0.003(3) 0.003(3)
C12_3 0.031(3) 0.018(3) 0.035(4) -0.014(3) -0.007(3) 0.002(2)
C22_3 0.032(3) 0.027(4) 0.033(3) -0.016(3) -0.007(3) 0.004(3)
C32_3 0.030(3) 0.029(4) 0.044(4) -0.022(3) -0.012(3) 0.006(3)
C42_3 0.032(3) 0.021(3) 0.044(4) -0.018(3) -0.012(3) 0.004(3)
N2_3 0.041(3) 0.023(3) 0.055(4) -0.019(3) -0.025(3) 0.010(3)
C72_3 0.033(4) 0.030(4) 0.065(5) -0.030(4) -0.014(3) 0.012(3)
C82_3 0.032(3) 0.031(4) 0.058(5) -0.021(4) -0.018(3) 0.004(3)
C52_3 0.038(4) 0.022(4) 0.033(4) -0.013(3) -0.008(3) 0.001(3)
C62_3 0.028(3) 0.027(4) 0.033(3) -0.015(3) -0.010(3) 0.003(3)
C_4 0.073(6) 0.042(5) 0.046(5) -0.022(4) -0.023(5) 0.024(5)
Cl1_4 0.0673(14) 0.0385(12) 0.0574(13) -0.0173(10) -0.0172(11) 0.0124(10)
Cl2_4 0.0709(14) 0.0431(12) 0.0487(12) -0.0223(10) -0.0183(10) 0.0185(11)

loop_
_atom_type_symbol
_atom_type_description
_atom_type_scat_dispersion_real
_atom_type_scat_dispersion_imag
_atom_type_scat_source
C C 0.0181 0.0091 'International Tables Vol C Tables 4.2.6.8 and 6.1.1.4'
H H 0.0000 0.0000 'International Tables Vol C Tables 4.2.6.8 and 6.1.1.4'
Br Br -0.6763 1.2805 'International Tables Vol C Tables 4.2.6.8 and 6.1.1.4'
Cl Cl 0.3639 0.7018 'International Tables Vol C Tables 4.2.6.8 and 6.1.1.4'
N N 0.0311 0.0180 'International Tables Vol C Tables 4.2.6.8 and 6.1.1.4'
O O 0.0492 0.0322 'International Tables Vol C Tables 4.2.6.8 and 6.1.1.4'
Zn Zn -1.5491 0.6778 'International Tables Vol C Tables 4.2.6.8 and 6.1.1.4'

loop_
_geom_angle_atom_site_label_1
_geom_angle_atom_site_label_2
_geom_angle_atom_site_label_3
_geom_angle
_geom_angle_site_symmetry_1
_geom_angle_site_symmetry_3
_geom_angle_publ_flag
N3O2_1 Zn_1 N3O1_1 104.3(2) . . ?
N3O2_1 Zn_1 Br1_1 107.69(17) . . ?
N3O1_1 Zn_1 Br1_1 112.52(16) . . ?
N3O2_1 Zn_1 Br2_1 114.00(17) . . ?
N3O1_1 Zn_1 Br2_1 104.65(17) . . ?
Br1_1 Zn_1 Br2_1 113.41(5) . . ?
C2O1_1 O1O1_1 C5O1_1 106.4(5) . . ?
N3O1_1 C2O1_1 O1O1_1 115.8(7) . . ?
N3O1_1 C2O1_1 C11_1 128.8(6) . . ?
O1O1_1 C2O1_1 C11_1 115.4(6) . . ?
C2O1_1 N3O1_1 C4O1_1 108.4(6) . . ?
C2O1_1 N3O1_1 Zn_1 131.8(5) . . ?
C4O1_1 N3O1_1 Zn_1 117.8(4) . . ?
N3O1_1 C4O1_1 C1B1_1 110.7(5) . . ?
N3O1_1 C4O1_1 C5O1_1 101.6(6) . . ?
C1B1_1 C4O1_1 C5O1_1 115.7(6) . . ?
O1O1_1 C5O1_1 C4O1_1 104.1(5) . . ?
C2B1_1 C1B1_1 C6B1_1 117.8(7) . . ?
C2B1_1 C1B1_1 C4O1_1 121.9(6) . . ?
C6B1_1 C1B1_1 C4O1_1 120.3(6) . . ?
C1B1_1 C2B1_1 C3B1_1 121.2(7) . . ?
C2B1_1 C3B1_1 C4B1_1 119.9(8) . . ?
C5B1_1 C4B1_1 C3B1_1 120.0(7) . . ?
C6B1_1 C5B1_1 C4B1_1 120.0(8) . . ?
C5B1_1 C6B1_1 C1B1_1 121.1(7) . . ?
C21_1 C11_1 C61_1 117.4(7) . . ?
C21_1 C11_1 C2O1_1 123.2(7) . . ?
C61_1 C11_1 C2O1_1 119.3(7) . . ?
C31_1 C21_1 C11_1 121.0(9) . . ?
C21_1 C31_1 C41_1 122.5(9) . . ?
N1_1 C41_1 C31_1 122.4(10) . . ?
N1_1 C41_1 C51_1 121.0(10) . . ?
C31_1 C41_1 C51_1 116.7(8) . . ?
C41_1 N1_1 C81_1 121.3(11) . . ?
C41_1 N1_1 C71_1 122.3(11) . . ?
C81_1 N1_1 C71_1 116.1(10) . . ?
C61_1 C51_1 C41_1 120.1(9) . . ?
C51_1 C61_1 C11_1 122.2(8) . . ?
C2O2_1 O1O2_1 C5O2_1 107.1(5) . . ?
N3O2_1 C2O2_1 O1O2_1 115.7(6) . . ?
N3O2_1 C2O2_1 C12_1 127.3(7) . . ?
O1O2_1 C2O2_1 C12_1 117.0(6) . . ?
C2O2_1 N3O2_1 C4O2_1 107.3(6) . . ?
C2O2_1 N3O2_1 Zn_1 129.1(5) . . ?
C4O2_1 N3O2_1 Zn_1 120.2(5) . . ?
N3O2_1 C4O2_1 C1B2_1 111.6(6) . . ?
N3O2_1 C4O2_1 C5O2_1 102.4(6) . . ?
C1B2_1 C4O2_1 C5O2_1 113.6(6) . . ?
O1O2_1 C5O2_1 C4O2_1 104.2(6) . . ?
C2B2_1 C1B2_1 C6B2_1 117.5(7) . . ?
C2B2_1 C1B2_1 C4O2_1 120.1(7) . . ?
C6B2_1 C1B2_1 C4O2_1 122.0(6) . . ?
C3B2_1 C2B2_1 C1B2_1 121.7(8) . . ?
C4B2_1 C3B2_1 C2B2_1 119.9(8) . . ?
C3B2_1 C4B2_1 C5B2_1 120.5(7) . . ?
C6B2_1 C5B2_1 C4B2_1 118.8(8) . . ?
C5B2_1 C6B2_1 C1B2_1 121.5(7) . . ?
C22_1 C12_1 C62_1 118.3(7) . . ?
C22_1 C12_1 C2O2_1 123.0(7) . . ?
C62_1 C12_1 C2O2_1 118.7(7) . . ?
C12_1 C22_1 C32_1 120.3(7) . . ?
C22_1 C32_1 C42_1 121.5(7) . . ?
N2_1 C42_1 C32_1 121.7(8) . . ?
N2_1 C42_1 C52_1 121.2(8) . . ?
C32_1 C42_1 C52_1 117.1(7) . . ?
C42_1 N2_1 C82_1 120.8(9) . . ?
C42_1 N2_1 C72_1 120.8(9) . . ?
C82_1 N2_1 C72_1 118.0(8) . . ?
C62_1 C52_1 C42_1 121.0(8) . . ?
C52_1 C62_1 C12_1 121.9(7) . . ?
N3O1_2 Zn_2 N3O2_2 102.9(3) . . ?
N3O1_2 Zn_2 Br1_2 114.3(2) . . ?
N3O2_2 Zn_2 Br1_2 106.21(17) . . ?
N3O1_2 Zn_2 Br2_2 104.9(3) . . ?
N3O2_2 Zn_2 Br2_2 116.49(18) . . ?
Br1_2 Zn_2 Br2_2 111.99(5) . . ?
C2O1_2 O1O1_2 C5O1_2 106.4(11) . . ?
N3O1_2 C2O1_2 O1O1_2 117.1(14) . . ?
N3O1_2 C2O1_2 C11_2 127.0(9) . . ?
O1O1_2 C2O1_2 C11_2 115.9(12) . . ?
C2O1_2 N3O1_2 C4O1_2 106.7(10) . . ?
C2O1_2 N3O1_2 Zn_2 131.4(9) . . ?
C4O1_2 N3O1_2 Zn_2 118.4(8) . . ?
N3O1_2 C4O1_2 C5O1_2 98.7(13) . . ?
N3O1_2 C4O1_2 C1B1_2 110.1(8) . . ?
C5O1_2 C4O1_2 C1B1_2 121.0(8) . . ?
O1O1_2 C5O1_2 C4O1_2 104.8(10) . . ?
C2B1_2 C1B1_2 C6B1_2 120.0 . . ?
C2B1_2 C1B1_2 C4O1_2 120.1(6) . . ?
C6B1_2 C1B1_2 C4O1_2 119.9(6) . . ?
C1B1_2 C2B1_2 C3B1_2 120.0 . . ?
C4B1_2 C3B1_2 C2B1_2 120.0 . . ?
C3B1_2 C4B1_2 C5B1_2 120.0 . . ?
C6B1_2 C5B1_2 C4B1_2 120.0 . . ?
C5B1_2 C6B1_2 C1B1_2 120.0 . . ?
C61_2 C11_2 C21_2 114.1(14) . . ?
C61_2 C11_2 C2O1_2 122.4(12) . . ?
C21_2 C11_2 C2O1_2 123.5(10) . . ?
C31_2 C21_2 C11_2 123.1(10) . . ?
C21_2 C31_2 C41_2 121.8(12) . . ?
N1_2 C41_2 C51_2 122.1(11) . . ?
N1_2 C41_2 C31_2 121.7(13) . . ?
C51_2 C41_2 C31_2 116.3(15) . . ?
C41_2 N1_2 C81_2 121.2(15) . . ?
C41_2 N1_2 C71_2 120.9(9) . . ?
C81_2 N1_2 C71_2 117.9(15) . . ?
C61_2 C51_2 C41_2 121.7(11) . . ?
C51_2 C61_2 C11_2 122.9(13) . . ?
C2O2_2 O1O2_2 C5O2_2 106.2(6) . . ?
N3O2_2 C2O2_2 O1O2_2 115.6(6) . . ?
N3O2_2 C2O2_2 C12_2 127.2(7) . . ?
O1O2_2 C2O2_2 C12_2 117.1(6) . . ?
C2O2_2 N3O2_2 C4O2_2 107.7(6) . . ?
C2O2_2 N3O2_2 Zn_2 126.7(5) . . ?
C4O2_2 N3O2_2 Zn_2 121.8(4) . . ?
N3O2_2 C4O2_2 C1B2_2 111.6(6) . . ?
N3O2_2 C4O2_2 C5O2_2 101.6(6) . . ?
C1B2_2 C4O2_2 C5O2_2 113.4(6) . . ?
O1O2_2 C5O2_2 C4O2_2 105.0(6) . . ?
C2B2_2 C1B2_2 C6B2_2 118.6(8) . . ?
C2B2_2 C1B2_2 C4O2_2 119.4(7) . . ?
C6B2_2 C1B2_2 C4O2_2 121.9(7) . . ?
C1B2_2 C2B2_2 C3B2_2 121.8(9) . . ?
C4B2_2 C3B2_2 C2B2_2 119.5(10) . . ?
C3B2_2 C4B2_2 C5B2_2 120.2(9) . . ?
C4B2_2 C5B2_2 C6B2_2 120.3(11) . . ?
C5B2_2 C6B2_2 C1B2_2 119.5(10) . . ?
C22_2 C12_2 C62_2 117.5(7) . . ?
C22_2 C12_2 C2O2_2 121.3(6) . . ?
C62_2 C12_2 C2O2_2 121.1(7) . . ?
C32_2 C22_2 C12_2 122.2(7) . . ?
C22_2 C32_2 C42_2 120.7(7) . . ?
N2_2 C42_2 C32_2 120.4(7) . . ?
N2_2 C42_2 C52_2 121.8(7) . . ?
C32_2 C42_2 C52_2 117.7(7) . . ?
C42_2 N2_2 C72_2 119.7(7) . . ?
C42_2 N2_2 C82_2 120.1(7) . . ?
C72_2 N2_2 C82_2 120.0(7) . . ?
C62_2 C52_2 C42_2 121.2(7) . . ?
C52_2 C62_2 C12_2 120.7(7) . . ?
N3O2_3 Zn_3 N3O1_3 105.2(2) . . ?
N3O2_3 Zn_3 Br1_3 105.13(18) . . ?
N3O1_3 Zn_3 Br1_3 111.79(19) . . ?
N3O2_3 Zn_3 Br2_3 114.33(18) . . ?
N3O1_3 Zn_3 Br2_3 104.21(18) . . ?
Br1_3 Zn_3 Br2_3 115.85(5) . . ?
C2O1_3 O1O1_3 C5O1_3 106.7(6) . . ?
N3O1_3 C2O1_3 O1O1_3 115.4(7) . . ?
N3O1_3 C2O1_3 C11_3 128.0(7) . . ?
O1O1_3 C2O1_3 C11_3 116.5(6) . . ?
C2O1_3 N3O1_3 C4O1_3 108.4(6) . . ?
C2O1_3 N3O1_3 Zn_3 132.2(5) . . ?
C4O1_3 N3O1_3 Zn_3 118.8(5) . . ?
N3O1_3 C4O1_3 C1B1_3 111.5(6) . . ?
N3O1_3 C4O1_3 C5O1_3 102.4(6) . . ?
C1B1_3 C4O1_3 C5O1_3 114.4(6) . . ?
O1O1_3 C5O1_3 C4O1_3 103.5(6) . . ?
C2B1_3 C1B1_3 C6B1_3 117.4(8) . . ?
C2B1_3 C1B1_3 C4O1_3 121.0(8) . . ?
C6B1_3 C1B1_3 C4O1_3 121.6(7) . . ?
C1B1_3 C2B1_3 C3B1_3 120.1(9) . . ?
C4B1_3 C3B1_3 C2B1_3 120.5(8) . . ?
C5B1_3 C4B1_3 C3B1_3 120.7(9) . . ?
C4B1_3 C5B1_3 C6B1_3 119.6(10) . . ?
C1B1_3 C6B1_3 C5B1_3 121.6(9) . . ?
C61_3 C11_3 C21_3 118.2(7) . . ?
C61_3 C11_3 C2O1_3 121.1(7) . . ?
C21_3 C11_3 C2O1_3 120.7(7) . . ?
C31_3 C21_3 C11_3 121.4(7) . . ?
C21_3 C31_3 C41_3 121.4(8) . . ?
N1_3 C41_3 C31_3 121.4(8) . . ?
N1_3 C41_3 C51_3 122.2(7) . . ?
C31_3 C41_3 C51_3 116.4(7) . . ?
C41_3 N1_3 C71_3 120.7(7) . . ?
C41_3 N1_3 C81_3 121.4(7) . . ?
C71_3 N1_3 C81_3 117.9(7) . . ?
C61_3 C51_3 C41_3 121.6(7) . . ?
C51_3 C61_3 C11_3 120.9(7) . . ?
C2O2_3 O1O2_3 C5O2_3 106.7(5) . . ?
N3O2_3 C2O2_3 O1O2_3 115.9(6) . . ?
N3O2_3 C2O2_3 C12_3 127.8(6) . . ?
O1O2_3 C2O2_3 C12_3 116.4(6) . . ?
C2O2_3 N3O2_3 C4O2_3 107.9(6) . . ?
C2O2_3 N3O2_3 Zn_3 129.3(5) . . ?
C4O2_3 N3O2_3 Zn_3 120.6(5) . . ?
N3O2_3 C4O2_3 C1B2_3 112.6(6) . . ?
N3O2_3 C4O2_3 C5O2_3 101.3(6) . . ?
C1B2_3 C4O2_3 C5O2_3 112.8(6) . . ?
O1O2_3 C5O2_3 C4O2_3 103.9(6) . . ?
C6B2_3 C1B2_3 C2B2_3 118.4(7) . . ?
C6B2_3 C1B2_3 C4O2_3 122.6(7) . . ?
C2B2_3 C1B2_3 C4O2_3 118.9(7) . . ?
C3B2_3 C2B2_3 C1B2_3 120.9(8) . . ?
C4B2_3 C3B2_3 C2B2_3 120.5(8) . . ?
C3B2_3 C4B2_3 C5B2_3 120.4(8) . . ?
C6B2_3 C5B2_3 C4B2_3 119.2(8) . . ?
C1B2_3 C6B2_3 C5B2_3 120.5(7) . . ?
C22_3 C12_3 C62_3 116.7(7) . . ?
C22_3 C12_3 C2O2_3 121.4(7) . . ?
C62_3 C12_3 C2O2_3 121.9(6) . . ?
C32_3 C22_3 C12_3 121.8(7) . . ?
C22_3 C32_3 C42_3 120.8(7) . . ?
N2_3 C42_3 C32_3 120.3(7) . . ?
N2_3 C42_3 C52_3 122.2(7) . . ?
C32_3 C42_3 C52_3 117.5(7) . . ?
C42_3 N2_3 C72_3 120.5(7) . . ?
C42_3 N2_3 C82_3 120.0(7) . . ?
C72_3 N2_3 C82_3 119.5(7) . . ?
C62_3 C52_3 C42_3 121.2(7) . . ?
C52_3 C62_3 C12_3 121.9(7) . . ?
Cl1_4 C_4 Cl2_4 110.1(5) . . ?

loop_
_geom_bond_atom_site_label_1
_geom_bond_atom_site_label_2
_geom_bond_distance
_geom_bond_site_symmetry_2
_geom_bond_publ_flag
Zn_1 N3O2_1 2.043(6) . ?
Zn_1 N3O1_1 2.054(6) . ?
Zn_1 Br1_1 2.3733(12) . ?
Zn_1 Br2_1 2.3994(12) . ?
O1O1_1 C2O1_1 1.345(8) . ?
O1O1_1 C5O1_1 1.457(9) . ?
C2O1_1 N3O1_1 1.286(9) . ?
C2O1_1 C11_1 1.457(10) . ?
N3O1_1 C4O1_1 1.484(9) . ?
C4O1_1 C1B1_1 1.521(9) . ?
C4O1_1 C5O1_1 1.528(10) . ?
C1B1_1 C2B1_1 1.380(11) . ?
C1B1_1 C6B1_1 1.416(10) . ?
C2B1_1 C3B1_1 1.384(11) . ?
C3B1_1 C4B1_1 1.387(12) . ?
C4B1_1 C5B1_1 1.381(12) . ?
C5B1_1 C6B1_1 1.367(10) . ?
C11_1 C21_1 1.394(11) . ?
C11_1 C61_1 1.409(11) . ?
C21_1 C31_1 1.363(12) . ?
C31_1 C41_1 1.407(14) . ?
C41_1 N1_1 1.360(12) . ?
C41_1 C51_1 1.426(15) . ?
N1_1 C81_1 1.451(17) . ?
N1_1 C71_1 1.455(19) . ?
C51_1 C61_1 1.369(12) . ?
O1O2_1 C2O2_1 1.333(8) . ?
O1O2_1 C5O2_1 1.443(8) . ?
C2O2_1 N3O2_1 1.303(9) . ?
C2O2_1 C12_1 1.452(10) . ?
N3O2_1 C4O2_1 1.482(9) . ?
C4O2_1 C1B2_1 1.507(10) . ?
C4O2_1 C5O2_1 1.517(11) . ?
C1B2_1 C2B2_1 1.395(10) . ?
C1B2_1 C6B2_1 1.400(11) . ?
C2B2_1 C3B2_1 1.383(13) . ?
C3B2_1 C4B2_1 1.371(14) . ?
C4B2_1 C5B2_1 1.401(12) . ?
C5B2_1 C6B2_1 1.392(11) . ?
C12_1 C22_1 1.385(10) . ?
C12_1 C62_1 1.412(10) . ?
C22_1 C32_1 1.400(11) . ?
C32_1 C42_1 1.403(12) . ?
C42_1 N2_1 1.373(10) . ?
C42_1 C52_1 1.423(12) . ?
N2_1 C82_1 1.445(14) . ?
N2_1 C72_1 1.455(13) . ?
C52_1 C62_1 1.353(11) . ?
Zn_2 N3O1_2 2.042(7) . ?
Zn_2 N3O2_2 2.044(6) . ?
Zn_2 Br1_2 2.3796(12) . ?
Zn_2 Br2_2 2.3993(15) . ?
O1O1_2 C2O1_2 1.340(12) . ?
O1O1_2 C5O1_2 1.40(2) . ?
C2O1_2 N3O1_2 1.276(17) . ?
C2O1_2 C11_2 1.44(2) . ?
N3O1_2 C4O1_2 1.521(17) . ?
C4O1_2 C5O1_2 1.56(2) . ?
C4O1_2 C1B1_2 1.609(15) . ?
C1B1_2 C2B1_2 1.3900 . ?
C1B1_2 C6B1_2 1.3900 . ?
C2B1_2 C3B1_2 1.3900 . ?
C3B1_2 C4B1_2 1.3900 . ?
C4B1_2 C5B1_2 1.3900 . ?
C5B1_2 C6B1_2 1.3900 . ?
C11_2 C61_2 1.420(17) . ?
C11_2 C21_2 1.428(14) . ?
C21_2 C31_2 1.329(18) . ?
C31_2 C41_2 1.416(13) . ?
C41_2 N1_2 1.37(2) . ?
C41_2 C51_2 1.40(2) . ?
N1_2 C81_2 1.465(14) . ?
N1_2 C71_2 1.47(2) . ?
C51_2 C61_2 1.34(2) . ?
O1O2_2 C2O2_2 1.345(9) . ?
O1O2_2 C5O2_2 1.454(9) . ?
C2O2_2 N3O2_2 1.311(9) . ?
C2O2_2 C12_2 1.433(10) . ?
N3O2_2 C4O2_2 1.487(9) . ?
C4O2_2 C1B2_2 1.508(10) . ?
C4O2_2 C5O2_2 1.520(11) . ?
C1B2_2 C2B2_2 1.377(11) . ?
C1B2_2 C6B2_2 1.398(12) . ?
C2B2_2 C3B2_2 1.384(13) . ?
C3B2_2 C4B2_2 1.363(16) . ?
C4B2_2 C5B2_2 1.385(16) . ?
C5B2_2 C6B2_2 1.393(14) . ?
C12_2 C22_2 1.402(11) . ?
C12_2 C62_2 1.414(9) . ?
C22_2 C32_2 1.369(10) . ?
C32_2 C42_2 1.404(10) . ?
C42_2 N2_2 1.369(10) . ?
C42_2 C52_2 1.420(11) . ?
N2_2 C72_2 1.441(11) . ?
N2_2 C82_2 1.442(10) . ?
C52_2 C62_2 1.376(10) . ?
Zn_3 N3O2_3 2.041(6) . ?
Zn_3 N3O1_3 2.059(6) . ?
Zn_3 Br1_3 2.3795(14) . ?
Zn_3 Br2_3 2.3973(14) . ?
O1O1_3 C2O1_3 1.348(9) . ?
O1O1_3 C5O1_3 1.458(9) . ?
C2O1_3 N3O1_3 1.286(10) . ?
C2O1_3 C11_3 1.448(10) . ?
N3O1_3 C4O1_3 1.470(9) . ?
C4O1_3 C1B1_3 1.516(11) . ?
C4O1_3 C5O1_3 1.524(11) . ?
C1B1_3 C2B1_3 1.373(11) . ?
C1B1_3 C6B1_3 1.380(13) . ?
C2B1_3 C3B1_3 1.402(13) . ?
C3B1_3 C4B1_3 1.346(15) . ?
C4B1_3 C5B1_3 1.336(14) . ?
C5B1_3 C6B1_3 1.390(14) . ?
C11_3 C61_3 1.393(11) . ?
C11_3 C21_3 1.402(11) . ?
C21_3 C31_3 1.380(11) . ?
C31_3 C41_3 1.404(12) . ?
C41_3 N1_3 1.344(10) . ?
C41_3 C51_3 1.433(11) . ?
N1_3 C71_3 1.447(12) . ?
N1_3 C81_3 1.467(11) . ?
C51_3 C61_3 1.377(11) . ?
O1O2_3 C2O2_3 1.347(8) . ?
O1O2_3 C5O2_3 1.443(9) . ?
C2O2_3 N3O2_3 1.287(9) . ?
C2O2_3 C12_3 1.444(9) . ?
N3O2_3 C4O2_3 1.486(8) . ?
C4O2_3 C1B2_3 1.506(10) . ?
C4O2_3 C5O2_3 1.537(10) . ?
C1B2_3 C6B2_3 1.387(11) . ?
C1B2_3 C2B2_3 1.401(10) . ?
C2B2_3 C3B2_3 1.386(12) . ?
C3B2_3 C4B2_3 1.351(13) . ?
C4B2_3 C5B2_3 1.404(12) . ?
C5B2_3 C6B2_3 1.401(12) . ?
C12_3 C22_3 1.396(10) . ?
C12_3 C62_3 1.403(10) . ?
C22_3 C32_3 1.379(10) . ?
C32_3 C42_3 1.399(11) . ?
C42_3 N2_3 1.368(9) . ?
C42_3 C52_3 1.403(10) . ?
N2_3 C72_3 1.454(11) . ?
N2_3 C82_3 1.457(11) . ?
C52_3 C62_3 1.363(10) . ?
C_4 Cl1_4 1.765(11) . ?
C_4 Cl2_4 1.788(10) . ?
